data_4500192
loop_
_publ_author_name
'Chen, Shui-Sheng'
'Lv, Gao-Chao'
'Fan, Jian'
'Okamura, Taka-aki'
'Chen, Min'
'Sun, Wei-Yin'

_publ_section_title
;
 Entangled Coordination Frameworks with 1,4-Di(1H-imidazol-4-yl)benzene
;
_journal_issue 4
_journal_name_full 'Crystal Growth &amp; Design'
_journal_page_first 1082
_journal_paper_doi 10.1021/cg1012439
_journal_volume 11
_journal_year 2011
_chemical_formula_moiety 'C24 H18 Co N8, 4(H O0.50)'
_chemical_formula_sum 'C24 H22 Co N8 O2'
_chemical_formula_weight 513.43
_chemical_name_systematic
; 
 ? 
;
_space_group_IT_number 86
_symmetry_cell_setting tetragonal
_symmetry_space_group_name_Hall '-P 4bc'
_symmetry_space_group_name_H-M 'P 42/n :2'
_atom_sites_solution_hydrogens geom
_atom_sites_solution_primary direct
_atom_sites_solution_secondary difmap
_audit_creation_method SHELXL-97
_cell_angle_alpha 90.00
_cell_angle_beta 90.00
_cell_angle_gamma 90.00
_cell_formula_units_Z 2
_cell_length_a 14.314(3)
_cell_length_b 14.314(3)
_cell_length_c 6.2872(12)
_cell_measurement_reflns_used 2517
_cell_measurement_temperature 291(2)
_cell_measurement_theta_max 23.71
_cell_measurement_theta_min 2.12
_cell_volume 1288.2(5)
_computing_cell_refinement SMART
_computing_data_collection 'SMART (Bruker, 2000)'
_computing_data_reduction 'SAINT (Bruker, 2000)'
_computing_molecular_graphics SHELXTL
_computing_publication_material SHELXTL
_computing_structure_refinement SHELXTL
_computing_structure_solution 'SHELXTL (Bruker, 2000)'
_diffrn_ambient_temperature 291(2)
_diffrn_measured_fraction_theta_full 1.000
_diffrn_measured_fraction_theta_max 1.000
_diffrn_measurement_device_type 'Bruker Smart Aepex CCD'
_diffrn_measurement_method 'phi and omega scans'
_diffrn_radiation_monochromator graphite
_diffrn_radiation_source 'sealed tube'
_diffrn_radiation_type MoK\a
_diffrn_radiation_wavelength 0.71073
_diffrn_reflns_av_R_equivalents 0.0458
_diffrn_reflns_av_sigmaI/netI 0.0288
_diffrn_reflns_limit_h_max 17
_diffrn_reflns_limit_h_min -12
_diffrn_reflns_limit_k_max 16
_diffrn_reflns_limit_k_min -17
_diffrn_reflns_limit_l_max 7
_diffrn_reflns_limit_l_min -6
_diffrn_reflns_number 6597
_diffrn_reflns_theta_full 25.99
_diffrn_reflns_theta_max 25.99
_diffrn_reflns_theta_min 2.01
_exptl_absorpt_coefficient_mu 0.702
_exptl_absorpt_correction_T_max 0.8723
_exptl_absorpt_correction_T_min 0.8277
_exptl_absorpt_correction_type multi-scan
_exptl_absorpt_process_details 'SADANS; Bruker, 2000'
_exptl_crystal_density_diffrn 1.324
_exptl_crystal_density_method 'not measured'
_exptl_crystal_F_000 530
_exptl_crystal_size_max 0.28
_exptl_crystal_size_mid 0.22
_exptl_crystal_size_min 0.20
_refine_diff_density_max 0.252
_refine_diff_density_min -0.330
_refine_diff_density_rms 0.053
_refine_ls_extinction_method none
_refine_ls_goodness_of_fit_ref 1.017
_refine_ls_hydrogen_treatment constr
_refine_ls_matrix_type full
_refine_ls_number_parameters 84
_refine_ls_number_reflns 1275
_refine_ls_number_restraints 0
_refine_ls_restrained_S_all 1.017
_refine_ls_R_factor_all 0.0506
_refine_ls_R_factor_gt 0.0449
_refine_ls_shift/su_max 0.000
_refine_ls_shift/su_mean 0.000
_refine_ls_structure_factor_coef Fsqd
_refine_ls_weighting_details 'calc w=1/[\s^2^(Fo^2^)+(0.05P)^2^+1.99P] where P=(Fo^2^+2Fc^2^)/3'
_refine_ls_weighting_scheme calc
_refine_ls_wR_factor_gt 0.1093
_refine_ls_wR_factor_ref 0.1119
_reflns_number_gt 1168
_reflns_number_total 1275
_reflns_threshold_expression >2sigma(I)
_cod_data_source_file cg1012439_si_002.cif
_cod_data_source_block 3
_cod_depositor_comments
;
The following automatic conversions were performed:

'_symmetry_cell_setting' value 'Tetragonal' changed to 'tetragonal'
according to /home/saulius/struct/CIF-dictionaries/cif_core.dic
dictionary named 'cif_core.dic' version 2.4.1 from 2010-06-29.

Automatic conversion script
Id: cif_fix_values 1715 2011-07-08 13:25:40Z adriana 
;
_cod_original_sg_symbol_H-M P4(2)/n
_cod_database_code 4500192

loop_
_symmetry_equiv_pos_as_xyz
'x, y, z'
'-y, x+1/2, z+1/2'
'-x+1/2, -y+1/2, z'
'y+1/2, -x, z+1/2'
'-x, -y, -z'
'y, -x-1/2, -z-1/2'
'x-1/2, y-1/2, -z'
'-y-1/2, x, -z-1/2'

loop_
_atom_site_label
_atom_site_type_symbol
_atom_site_fract_x
_atom_site_fract_y
_atom_site_fract_z
_atom_site_U_iso_or_equiv
_atom_site_adp_type
_atom_site_occupancy
_atom_site_symmetry_multiplicity
_atom_site_calc_flag
_atom_site_refinement_flags
C1 C 0.0578(2) 0.0290(2) 0.8391(5) 0.0354(7) Uani 1 1 d .
C2 C -0.02839(19) 0.06851(19) 0.8582(5) 0.0298(6) Uani 1 1 d .
H2A H -0.0479 0.1147 0.7643 0.036 Uiso 1 1 calc R
C3 C 0.0879(2) -0.0374(2) 0.9744(4) 0.0329(6) Uani 1 1 d .
H3A H 0.1473 -0.0628 0.9587 0.039 Uiso 1 1 calc R
C4 C 0.1282(2) 0.1488(2) 0.5780(5) 0.0345(7) Uani 1 1 d .
H4A H 0.0947 0.2018 0.6171 0.041 Uiso 1 1 calc R
C5 C 0.2294(2) 0.0582(2) 0.4136(5) 0.0325(6) Uani 1 1 d .
H5A H 0.2753 0.0342 0.3243 0.039 Uiso 1 1 calc R
C6 C 0.1162(2) 0.0620(2) 0.6628(5) 0.0352(7) Uani 1 1 d .
Co1 Co 0.2500 0.2500 0.2500 0.0202(2) Uani 1 4 d S
N1 N 0.19993(17) 0.14602(16) 0.4200(4) 0.0332(6) Uani 1 1 d .
N2 N 0.18056(17) 0.01029(17) 0.5599(4) 0.0336(6) Uani 1 1 d .
H2B H 0.1896 -0.0480 0.5854 0.040 Uiso 0.50 1 calc PR
O1 O 0.1841(3) -0.1837(3) 0.4098(7) 0.0353(9) Uani 0.50 1 d P
H1C H 0.2047 -0.2213 0.5033 0.042 Uiso 0.50 1 d PR
H1D H 0.2052 -0.1303 0.4447 0.042 Uiso 0.50 1 d PR

loop_
_atom_site_aniso_label
_atom_site_aniso_U_11
_atom_site_aniso_U_22
_atom_site_aniso_U_33
_atom_site_aniso_U_23
_atom_site_aniso_U_13
_atom_site_aniso_U_12
C1 0.0328(15) 0.0344(15) 0.0391(16) 0.0040(13) 0.0011(13) -0.0086(12)
C2 0.0311(14) 0.0274(13) 0.0310(14) 0.0004(11) -0.0080(12) -0.0039(11)
C3 0.0353(14) 0.0376(15) 0.0257(14) -0.0070(12) 0.0011(12) -0.0052(12)
C4 0.0338(15) 0.0371(15) 0.0327(15) -0.0065(13) 0.0103(13) -0.0033(12)
C5 0.0312(14) 0.0363(15) 0.0300(15) 0.0006(12) 0.0026(12) 0.0090(11)
C6 0.0344(15) 0.0341(15) 0.0371(16) 0.0001(13) 0.0028(13) -0.0085(12)
Co1 0.0228(3) 0.0228(3) 0.0149(3) 0.000 0.000 0.000
N1 0.0344(13) 0.0274(12) 0.0380(14) -0.0006(11) 0.0078(11) -0.0140(9)
N2 0.0323(12) 0.0333(13) 0.0351(13) -0.0018(11) -0.0008(11) -0.0133(10)
O1 0.034(2) 0.030(2) 0.042(2) -0.0018(18) 0.0043(18) -0.0119(16)

loop_
_atom_type_symbol
_atom_type_description
_atom_type_scat_dispersion_real
_atom_type_scat_dispersion_imag
_atom_type_scat_source
C C 0.0033 0.0016 'International Tables Vol C Tables 4.2.6.8 and 6.1.1.4'
H H 0.0000 0.0000 'International Tables Vol C Tables 4.2.6.8 and 6.1.1.4'
Co Co 0.3494 0.9721 'International Tables Vol C Tables 4.2.6.8 and 6.1.1.4'
N N 0.0061 0.0033 'International Tables Vol C Tables 4.2.6.8 and 6.1.1.4'
O O 0.0106 0.0060 'International Tables Vol C Tables 4.2.6.8 and 6.1.1.4'

loop_
_geom_angle_atom_site_label_1
_geom_angle_atom_site_label_2
_geom_angle_atom_site_label_3
_geom_angle
_geom_angle_site_symmetry_1
_geom_angle_site_symmetry_3
C3 C1 C2 121.8(3) . .
C3 C1 C6 121.5(3) . .
C2 C1 C6 116.7(3) . .
C1 C2 C3 118.5(3) . 5_557
C1 C2 H2A 120.7 . .
C3 C2 H2A 120.7 5_557 .
C1 C3 C2 119.7(3) . 5_557
C1 C3 H3A 120.1 . .
C2 C3 H3A 120.1 5_557 .
C6 C4 N1 109.7(3) . .
C6 C4 H4A 125.2 . .
N1 C4 H4A 125.2 . .
N1 C5 N2 107.3(2) . .
N1 C5 H5A 126.3 . .
N2 C5 H5A 126.3 . .
N2 C6 C4 103.1(3) . .
N2 C6 C1 125.2(3) . .
C4 C6 C1 131.4(3) . .
N1 Co1 N1 107.16(7) 3 8_656
N1 Co1 N1 114.19(14) 3 .
N1 Co1 N1 107.16(7) 8_656 .
N1 Co1 N1 107.16(7) 3 6_566
N1 Co1 N1 114.19(14) 8_656 6_566
N1 Co1 N1 107.16(7) . 6_566
C5 N1 C4 106.0(2) . .
C5 N1 Co1 125.8(2) . .
C4 N1 Co1 128.2(2) . .
C5 N2 C6 113.8(3) . .
C5 N2 H2B 123.1 . .
C6 N2 H2B 123.1 . .
H1C O1 H1D 105.6 . .

loop_
_geom_bond_atom_site_label_1
_geom_bond_atom_site_label_2
_geom_bond_distance
_geom_bond_site_symmetry_2
C1 C3 1.346(4) .
C1 C2 1.363(4) .
C1 C6 1.466(4) .
C2 C3 1.426(4) 5_557
C2 H2A 0.9300 .
C3 C2 1.426(4) 5_557
C3 H3A 0.9300 .
C4 C6 1.362(4) .
C4 N1 1.430(4) .
C4 H4A 0.9300 .
C5 N1 1.326(4) .
C5 N2 1.343(4) .
C5 H5A 0.9300 .
C6 N2 1.348(4) .
Co1 N1 1.968(2) 3
Co1 N1 1.968(2) 8_656
Co1 N1 1.968(2) .
Co1 N1 1.968(2) 6_566
N2 H2B 0.8600 .
O1 H1C 0.8500 .
O1 H1D 0.8500 .

loop_
_geom_torsion_atom_site_label_1
_geom_torsion_atom_site_label_2
_geom_torsion_atom_site_label_3
_geom_torsion_atom_site_label_4
_geom_torsion
_geom_torsion_site_symmetry_1
_geom_torsion_site_symmetry_4
C3 C1 C2 C3 -0.6(5) . 5_557
C6 C1 C2 C3 179.1(3) . 5_557
C2 C1 C3 C2 0.6(5) . 5_557
C6 C1 C3 C2 -179.0(3) . 5_557
N1 C4 C6 N2 1.1(3) . .
N1 C4 C6 C1 174.5(3) . .
C3 C1 C6 N2 29.9(5) . .
C2 C1 C6 N2 -149.7(3) . .
C3 C1 C6 C4 -142.1(4) . .
C2 C1 C6 C4 38.2(5) . .
N2 C5 N1 C4 -1.0(3) . .
N2 C5 N1 Co1 177.14(18) . .
C6 C4 N1 C5 -0.1(3) . .
C6 C4 N1 Co1 -178.2(2) . .
N1 Co1 N1 C5 -120.7(3) 3 .
N1 Co1 N1 C5 -2.2(2) 8_656 .
N1 Co1 N1 C5 120.8(3) 6_566 .
N1 Co1 N1 C4 57.0(2) 3 .
N1 Co1 N1 C4 175.5(3) 8_656 .
N1 Co1 N1 C4 -61.5(2) 6_566 .
N1 C5 N2 C6 1.9(3) . .
C4 C6 N2 C5 -1.8(3) . .
C1 C6 N2 C5 -175.7(3) . .
